data_7034096
loop_
_publ_author_name
'Al-Khafaji, Yahya'
'Sun, Xinsen'
'Prior, Timothy J.'
'Elsegood, Mark R. J.'
'Redshaw, Carl'

_publ_section_title
;
 Tetraphenolate niobium and tantalum complexes for the ring opening
 polymerization of \e-caprolactone.
;
_journal_issue 27
_journal_name_full 'Dalton transactions (Cambridge, England : 2003)'
_journal_page_first 12349
_journal_page_last 12356
_journal_paper_doi 10.1039/c5dt00272a
_journal_volume 44
_journal_year 2015
_chemical_formula_moiety 'C64 H90 O4, 2(C2 H3 N)'
_chemical_formula_sum 'C68 H96 N2 O4'
_chemical_formula_weight 1005.46
_space_group_crystal_system triclinic
_space_group_IT_number 2
_space_group_name_Hall '-P 1'
_space_group_name_H-M_alt 'P -1'
_symmetry_space_group_name_Hall '-P 1'
_symmetry_space_group_name_H-M 'P -1'
_atom_sites_solution_hydrogens mixed
_atom_sites_solution_primary other
_atom_sites_solution_secondary difmap
_audit_creation_method SHELXL-2014/7
_audit_update_record
;
2015-01-15 deposited with the CCDC.
2015-02-18 downloaded from the CCDC.
;
_cell_angle_alpha 75.412(12)
_cell_angle_beta 69.309(11)
_cell_angle_gamma 73.026(12)
_cell_formula_units_Z 2
_cell_length_a 14.6430(10)
_cell_length_b 15.4125(11)
_cell_length_c 16.1202(11)
_cell_measurement_reflns_used 21877
_cell_measurement_temperature 100(2)
_cell_measurement_theta_max 27.9
_cell_measurement_theta_min 2.3
_cell_volume 3209.9(5)
_computing_cell_refinement
;
CrystalClear-SM Expert 3.1 b27 (Rigaku, 20112)
;
_computing_data_collection
;
CrystalClear-SM Expert 3.1 b27 (Rigaku, 20112)
;
_computing_data_reduction
;
CrystalClear-SM Expert 3.1 b27 (Rigaku, 20112)
;
_computing_molecular_graphics 'Bruker SHELXTL'
_computing_publication_material 'Bruker SHELXTL'
_computing_structure_refinement 'SHELXL-2014/7 (Sheldrick, 2014)'
_computing_structure_solution 'SHELXT, (Sheldrick, 2014)'
_diffrn_ambient_temperature 100(2)
_diffrn_detector CCD
_diffrn_detector_area_resol_mean 28.5714
_diffrn_measured_fraction_theta_full 0.960
_diffrn_measured_fraction_theta_max 0.960
_diffrn_measurement_device
;
AFC12 (Right): Kappa 3 circle
;
_diffrn_measurement_device_type
;
Rigaku Saturn724+ (2x2 bin mode)
;
_diffrn_measurement_method 'profile data from \w-scans'
_diffrn_measurement_specimen_support MiTeGen
_diffrn_radiation_monochromator Mirrors
_diffrn_radiation_type MoK\a
_diffrn_radiation_wavelength 0.71073
_diffrn_reflns_av_R_equivalents 0.2157
_diffrn_reflns_av_unetI/netI 0.2223
_diffrn_reflns_Laue_measured_fraction_full 0.960
_diffrn_reflns_Laue_measured_fraction_max 0.960
_diffrn_reflns_limit_h_max 15
_diffrn_reflns_limit_h_min -15
_diffrn_reflns_limit_k_max 16
_diffrn_reflns_limit_k_min -16
_diffrn_reflns_limit_l_max 17
_diffrn_reflns_limit_l_min -17
_diffrn_reflns_number 21642
_diffrn_reflns_point_group_measured_fraction_full 0.960
_diffrn_reflns_point_group_measured_fraction_max 0.960
_diffrn_reflns_theta_full 22.500
_diffrn_reflns_theta_max 22.500
_diffrn_reflns_theta_min 2.291
_diffrn_source 'Sealed Tube'
_exptl_absorpt_coefficient_mu 0.063
_exptl_absorpt_correction_T_max 1.000
_exptl_absorpt_correction_T_min 0.113
_exptl_absorpt_correction_type multi-scan
_exptl_crystal_colour Orange
_exptl_crystal_density_diffrn 1.040
_exptl_crystal_description Plate
_exptl_crystal_F_000 1100
_exptl_crystal_recrystallization_method 'Re-crystallisation from solvent: acetonitrile'
_exptl_crystal_size_max 0.090
_exptl_crystal_size_mid 0.040
_exptl_crystal_size_min 0.010
_refine_diff_density_max 1.166
_refine_diff_density_min -0.324
_refine_diff_density_rms 0.080
_refine_ls_extinction_method none
_refine_ls_goodness_of_fit_ref 1.031
_refine_ls_hydrogen_treatment mixed
_refine_ls_matrix_type full
_refine_ls_number_parameters 728
_refine_ls_number_reflns 8056
_refine_ls_number_restraints 91
_refine_ls_restrained_S_all 1.034
_refine_ls_R_factor_all 0.2856
_refine_ls_R_factor_gt 0.1460
_refine_ls_shift/su_max 0.000
_refine_ls_shift/su_mean 0.000
_refine_ls_structure_factor_coef Fsqd
_refine_ls_weighting_details 'w=1/[\s^2^(Fo^2^)+(0.1940P)^2^+13.0654P] where P=(Fo^2^+2Fc^2^)/3'
_refine_ls_weighting_scheme calc
_refine_ls_wR_factor_gt 0.3418
_refine_ls_wR_factor_ref 0.4837
_reflns_Friedel_coverage 0.000
_reflns_number_gt 3030
_reflns_number_total 8056
_reflns_threshold_expression 'I > 2\s(I)'
_cod_data_source_file c5dt00272a2.cif
_cod_data_source_block cr521
_cod_depositor_comments
;
The following automatic conversions were performed:

'_exptl_absorpt_correction_type' value 'Multi-scan' changed to
'multi-scan' according to
/usr/data/users/saulius/crontab/automatic-downloads/rss-feeds/RSC/lib/dictionaries/cif_core.dic
dictionary named 'cif_core.dic' version 2.4.2 from 2011-04-26.

Automatic conversion script
Id: cif_fix_values 3008 2015-01-20 13:52:24Z robertas 

 Adding full bibliography for 7034090--7034096.cif.
;
_cod_database_code 7034096
_shelx_shelxl_version_number 2014/7
_shelx_space_group_comment
; 
The symmetry employed for this shelxl refinement is uniquely defined 
by the following loop, which should always be used as a source of 
symmetry information in preference to the above space-group names. 
They are only intended as comments. 
;
_shelx_estimated_absorpt_t_min 0.994
_shelx_estimated_absorpt_t_max 0.999

loop_
_space_group_symop_operation_xyz
'x, y, z'
'-x, -y, -z'

loop_
_atom_site_label
_atom_site_type_symbol
_atom_site_fract_x
_atom_site_fract_y
_atom_site_fract_z
_atom_site_U_iso_or_equiv
_atom_site_adp_type
_atom_site_occupancy
_atom_site_site_symmetry_order
_atom_site_calc_flag
_atom_site_refinement_flags_posn
_atom_site_refinement_flags_adp
_atom_site_refinement_flags_occupancy
_atom_site_disorder_assembly
_atom_site_disorder_group
O1 O 0.1003(7) 0.6981(5) 0.3501(7) 0.078(3) Uani 1 1 d D . . . .
H1 H 0.103(10) 0.641(2) 0.362(10) 0.117 Uiso 1 1 d D U . . .
O2 O 0.2565(6) 0.4283(5) 0.5145(6) 0.072(3) Uani 1 1 d D . . . .
H2 H 0.3057 0.4268 0.4675 0.108 Uiso 1 1 calc DR U . . .
O3 O 0.4657(12) 0.2410(8) 0.3517(11) 0.144(5) Uani 1 1 d D . . . .
H3 H 0.485(19) 0.186(6) 0.375(16) 0.215 Uiso 1 1 d D U . . .
O4 O 0.6787(7) 0.4438(5) 0.0669(7) 0.077(3) Uani 1 1 d . . . . .
H4 H 0.619(11) 0.473(10) 0.084(11) 0.115 Uiso 1 1 d . U . . .
C1 C 0.1837(10) 0.7367(7) 0.3181(8) 0.060(3) Uani 1 1 d . . . . .
C2 C 0.1705(9) 0.8304(7) 0.2754(8) 0.056(3) Uani 1 1 d . . . . .
C3 C 0.2562(11) 0.8685(8) 0.2491(9) 0.070(4) Uani 1 1 d . . . . .
H3A H 0.2489 0.9321 0.2243 0.084 Uiso 1 1 calc R U . . .
C4 C 0.3487(10) 0.8201(7) 0.2569(9) 0.064(4) Uani 1 1 d . . . . .
C5 C 0.3595(10) 0.7261(7) 0.2963(8) 0.063(3) Uani 1 1 d . . . . .
H5 H 0.4225 0.6911 0.3030 0.075 Uiso 1 1 calc R U . . .
C6 C 0.2764(10) 0.6839(7) 0.3260(8) 0.060(3) Uani 1 1 d . . . . .
C7 C 0.0695(12) 0.8883(8) 0.2636(10) 0.078(4) Uani 1 1 d . . . . .
C8 C 0.0406(11) 0.8430(8) 0.2038(10) 0.087(5) Uani 1 1 d . . . . .
H8A H -0.0213 0.8810 0.1917 0.130 Uiso 1 1 calc R U . . .
H8B H 0.0302 0.7816 0.2350 0.130 Uiso 1 1 calc R U . . .
H8C H 0.0945 0.8377 0.1469 0.130 Uiso 1 1 calc R U . . .
C9 C -0.0107(12) 0.8904(9) 0.3563(10) 0.089(4) Uani 1 1 d . . . . .
H9A H -0.0726 0.9338 0.3495 0.133 Uiso 1 1 calc R U . . .
H9B H 0.0134 0.9099 0.3966 0.133 Uiso 1 1 calc R U . . .
H9C H -0.0237 0.8288 0.3816 0.133 Uiso 1 1 calc R U . . .
C10 C 0.0742(11) 0.9865(7) 0.2171(10) 0.084(4) Uani 1 1 d . . . . .
H10A H 0.1285 0.9859 0.1601 0.126 Uiso 1 1 calc R U . . .
H10B H 0.0867 1.0187 0.2559 0.126 Uiso 1 1 calc R U . . .
H10C H 0.0104 1.0184 0.2054 0.126 Uiso 1 1 calc R U . . .
C11 C 0.4410(11) 0.8631(9) 0.2262(11) 0.081(4) Uani 1 1 d . . . . .
C12 C 0.4772(12) 0.8524(9) 0.3088(13) 0.112(6) Uani 1 1 d . . . . .
H12A H 0.5366 0.8782 0.2899 0.168 Uiso 1 1 calc R U . . .
H12B H 0.4941 0.7870 0.3340 0.168 Uiso 1 1 calc R U . . .
H12C H 0.4238 0.8852 0.3546 0.168 Uiso 1 1 calc R U . . .
C13 C 0.4154(12) 0.9648(9) 0.1896(13) 0.120(7) Uani 1 1 d . . . . .
H13A H 0.3980 0.9733 0.1342 0.180 Uiso 1 1 calc R U . . .
H13B H 0.4732 0.9912 0.1766 0.180 Uiso 1 1 calc R U . . .
H13C H 0.3583 0.9958 0.2343 0.180 Uiso 1 1 calc R U . . .
C14 C 0.5266(12) 0.8114(9) 0.1561(11) 0.100(5) Uani 1 1 d . . . . .
H14A H 0.5067 0.8196 0.1021 0.150 Uiso 1 1 calc R U . . .
H14B H 0.5414 0.7458 0.1811 0.150 Uiso 1 1 calc R U . . .
H14C H 0.5864 0.8358 0.1404 0.150 Uiso 1 1 calc R U . . .
C15 C 0.2869(9) 0.5877(7) 0.3821(8) 0.052(3) Uani 1 1 d . . . . .
H15 H 0.2393 0.5593 0.3718 0.063 Uiso 1 1 calc R U . . .
C16 C 0.2377(10) 0.5104(7) 0.5469(9) 0.063(3) Uani 1 1 d . . . . .
C17 C 0.2066(10) 0.5086(8) 0.6383(9) 0.064(4) Uani 1 1 d . . . . .
C18 C 0.1824(9) 0.5949(7) 0.6683(9) 0.064(3) Uani 1 1 d . . . . .
H18 H 0.1583 0.5967 0.7310 0.077 Uiso 1 1 calc R U . . .
C19 C 0.1935(10) 0.6774(7) 0.6067(9) 0.062(3) Uani 1 1 d . . . . .
C20 C 0.2276(10) 0.6741(7) 0.5164(10) 0.069(4) Uani 1 1 d . . . . .
H20 H 0.2365 0.7294 0.4752 0.083 Uiso 1 1 calc R U . . .
C21 C 0.2503(9) 0.5912(7) 0.4812(8) 0.055(3) Uani 1 1 d . . . . .
C22 C 0.2014(10) 0.4191(7) 0.7054(9) 0.063(3) Uani 1 1 d . . . . .
C23 C 0.3022(10) 0.3512(8) 0.6867(9) 0.079(4) Uani 1 1 d . . . . .
H23A H 0.3221 0.3379 0.6256 0.118 Uiso 1 1 calc R U . . .
H23B H 0.2969 0.2941 0.7301 0.118 Uiso 1 1 calc R U . . .
H23C H 0.3525 0.3777 0.6923 0.118 Uiso 1 1 calc R U . . .
C24 C 0.1211(10) 0.3740(8) 0.7017(9) 0.077(4) Uani 1 1 d . . . . .
H24A H 0.0556 0.4169 0.7150 0.116 Uiso 1 1 calc R U . . .
H24B H 0.1183 0.3175 0.7464 0.116 Uiso 1 1 calc R U . . .
H24C H 0.1389 0.3590 0.6416 0.116 Uiso 1 1 calc R U . . .
C25 C 0.1726(10) 0.4358(8) 0.8034(8) 0.075(4) Uani 1 1 d . . . . .
H25A H 0.2240 0.4606 0.8094 0.112 Uiso 1 1 calc R U . . .
H25B H 0.1677 0.3775 0.8448 0.112 Uiso 1 1 calc R U . . .
H25C H 0.1079 0.4798 0.8177 0.112 Uiso 1 1 calc R U . . .
C26 C 0.1671(10) 0.7714(7) 0.6376(10) 0.070(4) Uani 1 1 d . . . . .
C27 C 0.2644(11) 0.8128(8) 0.5974(9) 0.082(4) Uani 1 1 d . . . . .
H27A H 0.2837 0.8233 0.5316 0.123 Uiso 1 1 calc R U . . .
H27B H 0.3192 0.7694 0.6176 0.123 Uiso 1 1 calc R U . . .
H27C H 0.2501 0.8712 0.6183 0.123 Uiso 1 1 calc R U . . .
C28 C 0.0855(11) 0.8356(8) 0.5993(10) 0.086(4) Uani 1 1 d . . . . .
H28A H 0.1087 0.8413 0.5337 0.129 Uiso 1 1 calc R U . . .
H28B H 0.0700 0.8963 0.6161 0.129 Uiso 1 1 calc R U . . .
H28C H 0.0252 0.8106 0.6236 0.129 Uiso 1 1 calc R U . . .
C29 C 0.1334(10) 0.7649(7) 0.7388(9) 0.072(4) Uani 1 1 d . . . . .
H29A H 0.1163 0.8265 0.7539 0.109 Uiso 1 1 calc R U . . .
H29B H 0.1876 0.7260 0.7627 0.109 Uiso 1 1 calc R U . . .
H29C H 0.0744 0.7379 0.7652 0.109 Uiso 1 1 calc R U . . .
C30 C 0.3880(10) 0.5254(7) 0.3521(9) 0.063(4) Uani 1 1 d D . . . .
C31 C 0.4102(10) 0.4753(7) 0.2829(8) 0.060(3) Uani 1 1 d . . . . .
H31 H 0.3596 0.4823 0.2562 0.072 Uiso 1 1 calc R U . . .
C32 C 0.5015(11) 0.4164(7) 0.2514(9) 0.062(3) Uani 1 1 d . . . . .
C33 C 0.5776(10) 0.4084(7) 0.2871(8) 0.064(3) Uani 1 1 d . . . . .
H33 H 0.6421 0.3709 0.2646 0.077 Uiso 1 1 calc R U . . .
C34 C 0.5575(10) 0.4565(8) 0.3570(8) 0.061(3) Uani 1 1 d . . . . .
H34 H 0.6081 0.4487 0.3840 0.073 Uiso 1 1 calc R U . . .
C35 C 0.4646(10) 0.5157(8) 0.3880(9) 0.064(3) Uani 1 1 d . . . . .
H35 H 0.4538 0.5494 0.4337 0.077 Uiso 1 1 calc R U . . .
C36 C 0.4100(11) 0.2515(8) 0.2974(10) 0.072(4) Uani 1 1 d . . . . .
C37 C 0.3374(11) 0.1983(7) 0.3321(10) 0.073(4) Uani 1 1 d . . . . .
C38 C 0.2829(11) 0.2054(8) 0.2753(12) 0.086(5) Uani 1 1 d . . . . .
H38 H 0.2317 0.1719 0.2957 0.103 Uiso 1 1 calc R U . . .
C39 C 0.2982(10) 0.2587(9) 0.1899(12) 0.085(4) Uani 1 1 d . U . . .
C40 C 0.3720(9) 0.3136(8) 0.1540(10) 0.078(4) Uani 1 1 d . U . . .
H40 H 0.3819 0.3519 0.0967 0.094 Uiso 1 1 calc R U . . .
C41 C 0.4312(9) 0.3051(7) 0.2144(9) 0.059(3) Uani 1 1 d . U . . .
C42 C 0.3208(13) 0.1372(9) 0.4245(10) 0.094(4) Uani 1 1 d . U . . .
C43 C 0.2793(14) 0.1956(9) 0.4977(11) 0.111(5) Uani 1 1 d . U . . .
H43A H 0.3316 0.2235 0.4977 0.167 Uiso 1 1 calc R U . . .
H43B H 0.2572 0.1571 0.5561 0.167 Uiso 1 1 calc R U . . .
H43C H 0.2224 0.2442 0.4868 0.167 Uiso 1 1 calc R U . . .
C44 C 0.2371(14) 0.0841(10) 0.4396(12) 0.122(5) Uani 1 1 d . U . . .
H44A H 0.1757 0.1286 0.4329 0.183 Uiso 1 1 calc R U . . .
H44B H 0.2232 0.0478 0.5003 0.183 Uiso 1 1 calc R U . . .
H44C H 0.2604 0.0431 0.3951 0.183 Uiso 1 1 calc R U . . .
C45 C 0.4078(13) 0.0630(9) 0.4326(12) 0.116(5) Uani 1 1 d . U . . .
H45A H 0.4364 0.0345 0.3783 0.174 Uiso 1 1 calc R U . . .
H45B H 0.3871 0.0166 0.4852 0.174 Uiso 1 1 calc R U . . .
H45C H 0.4583 0.0881 0.4399 0.174 Uiso 1 1 calc R U . . .
C46 C 0.2313(11) 0.2658(10) 0.1319(10) 0.098(4) Uani 1 1 d D U . . .
C47 C 0.1251(16) 0.3253(16) 0.1733(18) 0.097(7) Uani 0.612(17) 1 d D U P A 1
H47A H 0.1321 0.3822 0.1847 0.146 Uiso 0.612(17) 1 calc R U P A 1
H47B H 0.0861 0.3404 0.1311 0.146 Uiso 0.612(17) 1 calc R U P A 1
H47C H 0.0907 0.2906 0.2299 0.146 Uiso 0.612(17) 1 calc R U P A 1
C48 C 0.229(2) 0.1766(12) 0.1117(18) 0.099(8) Uani 0.612(17) 1 d D U P A 1
H48A H 0.1846 0.1887 0.0747 0.149 Uiso 0.612(17) 1 calc R U P A 1
H48B H 0.2968 0.1466 0.0791 0.149 Uiso 0.612(17) 1 calc R U P A 1
H48C H 0.2042 0.1362 0.1682 0.149 Uiso 0.612(17) 1 calc R U P A 1
C49 C 0.2661(18) 0.3274(14) 0.0348(14) 0.095(7) Uani 0.612(17) 1 d D U P A 1
H49A H 0.2694 0.3874 0.0423 0.142 Uiso 0.612(17) 1 calc R U P A 1
H49B H 0.3323 0.2962 0.0004 0.142 Uiso 0.612(17) 1 calc R U P A 1
H49C H 0.2177 0.3360 0.0026 0.142 Uiso 0.612(17) 1 calc R U P A 1
C47X C 0.159(3) 0.3566(17) 0.113(3) 0.116(12) Uani 0.388(17) 1 d D U P A 2
H47D H 0.1222 0.3493 0.0750 0.175 Uiso 0.388(17) 1 calc R U P A 2
H47E H 0.1111 0.3740 0.1693 0.175 Uiso 0.388(17) 1 calc R U P A 2
H47F H 0.1963 0.4046 0.0808 0.175 Uiso 0.388(17) 1 calc R U P A 2
C48X C 0.168(3) 0.1910(19) 0.184(3) 0.101(10) Uani 0.388(17) 1 d D U P A 2
H48D H 0.2134 0.1320 0.1975 0.151 Uiso 0.388(17) 1 calc R U P A 2
H48E H 0.1213 0.2100 0.2407 0.151 Uiso 0.388(17) 1 calc R U P A 2
H48F H 0.1309 0.1844 0.1473 0.151 Uiso 0.388(17) 1 calc R U P A 2
C49X C 0.304(2) 0.222(3) 0.048(2) 0.113(11) Uani 0.388(17) 1 d D U P A 2
H49D H 0.3470 0.1643 0.0680 0.170 Uiso 0.388(17) 1 calc R U P A 2
H49E H 0.2648 0.2093 0.0160 0.170 Uiso 0.388(17) 1 calc R U P A 2
H49F H 0.3454 0.2646 0.0083 0.170 Uiso 0.388(17) 1 calc R U P A 2
C50 C 0.5147(10) 0.3610(7) 0.1793(9) 0.063(4) Uani 1 1 d . . . . .
H50 H 0.5001 0.4074 0.1270 0.076 Uiso 1 1 calc R U . . .
C51 C 0.6982(11) 0.3487(7) 0.0881(9) 0.064(4) Uani 1 1 d . . . . .
C52 C 0.7938(10) 0.3008(7) 0.0500(9) 0.063(4) Uani 1 1 d . . . . .
C53 C 0.8114(10) 0.2023(8) 0.0664(9) 0.065(4) Uani 1 1 d . . . . .
H53 H 0.8767 0.1670 0.0423 0.078 Uiso 1 1 calc R U . . .
C54 C 0.7338(10) 0.1579(8) 0.1175(9) 0.062(3) Uani 1 1 d . . . . .
C55 C 0.6406(10) 0.2082(7) 0.1550(8) 0.060(3) Uani 1 1 d . . . . .
H55 H 0.5896 0.1761 0.1908 0.072 Uiso 1 1 calc R U . . .
C56 C 0.6158(10) 0.3049(7) 0.1435(9) 0.061(3) Uani 1 1 d . . . . .
C57 C 0.8810(10) 0.3478(8) -0.0100(9) 0.066(4) Uani 1 1 d . . . . .
C58 C 0.8922(11) 0.4176(8) 0.0384(9) 0.084(4) Uani 1 1 d . . . . .
H58A H 0.9508 0.4430 0.0017 0.126 Uiso 1 1 calc R U . . .
H58B H 0.9009 0.3863 0.0970 0.126 Uiso 1 1 calc R U . . .
H58C H 0.8320 0.4676 0.0471 0.126 Uiso 1 1 calc R U . . .
C59 C 0.8587(11) 0.3978(8) -0.0980(9) 0.077(4) Uani 1 1 d . . . . .
H59A H 0.9137 0.4272 -0.1369 0.116 Uiso 1 1 calc R U . . .
H59B H 0.7961 0.4447 -0.0849 0.116 Uiso 1 1 calc R U . . .
H59C H 0.8520 0.3535 -0.1285 0.116 Uiso 1 1 calc R U . . .
C60 C 0.9813(10) 0.2768(8) -0.0304(10) 0.078(4) Uani 1 1 d . . . . .
H60A H 0.9778 0.2326 -0.0628 0.116 Uiso 1 1 calc R U . . .
H60B H 0.9948 0.2443 0.0262 0.116 Uiso 1 1 calc R U . . .
H60C H 1.0351 0.3084 -0.0674 0.116 Uiso 1 1 calc R U . . .
C61 C 0.7534(10) 0.0506(8) 0.1292(10) 0.070(4) Uani 1 1 d . . . . .
C62 C 0.8584(12) 0.0059(8) 0.0806(11) 0.093(5) Uani 1 1 d . . . . .
H62A H 0.8647 -0.0605 0.0888 0.139 Uiso 1 1 calc R U . . .
H62B H 0.9055 0.0176 0.1049 0.139 Uiso 1 1 calc R U . . .
H62C H 0.8735 0.0316 0.0164 0.139 Uiso 1 1 calc R U . . .
C63 C 0.6807(12) 0.0295(9) 0.0882(14) 0.126(7) Uani 1 1 d . . . . .
H63A H 0.6947 0.0577 0.0246 0.189 Uiso 1 1 calc R U . . .
H63B H 0.6112 0.0550 0.1209 0.189 Uiso 1 1 calc R U . . .
H63C H 0.6911 -0.0372 0.0936 0.189 Uiso 1 1 calc R U . . .
C64 C 0.7294(13) 0.0113(9) 0.2301(11) 0.109(5) Uani 1 1 d . . . . .
H64A H 0.7444 -0.0560 0.2384 0.163 Uiso 1 1 calc R U . . .
H64B H 0.6583 0.0343 0.2602 0.163 Uiso 1 1 calc R U . . .
H64C H 0.7702 0.0305 0.2559 0.163 Uiso 1 1 calc R U . . .
N1 N 0.0965(12) 0.5095(8) 0.3784(13) 0.152(7) Uani 1 1 d D U . . .
C65 C 0.0693(12) 0.4423(9) 0.4008(12) 0.102(5) Uani 1 1 d . U . . .
C66 C 0.0347(12) 0.3567(8) 0.4269(11) 0.100(5) Uani 1 1 d . U . . .
H66A H 0.0883 0.3081 0.3987 0.150 Uiso 1 1 calc R U . . .
H66B H -0.0240 0.3657 0.4071 0.150 Uiso 1 1 calc R U . . .
H66C H 0.0165 0.3388 0.4925 0.150 Uiso 1 1 calc R U . . .
N2 N 0.4880(12) 0.5805(9) 0.0685(9) 0.109(5) Uani 1 1 d . . . . .
C67 C 0.4226(14) 0.6432(11) 0.0737(11) 0.095(5) Uani 1 1 d . . . . .
C68 C 0.3514(12) 0.7260(9) 0.0764(10) 0.093(5) Uani 1 1 d . . . . .
H68A H 0.3851 0.7772 0.0486 0.139 Uiso 1 1 calc R U . . .
H68B H 0.3129 0.7318 0.1391 0.139 Uiso 1 1 calc R U . . .
H68C H 0.3060 0.7272 0.0435 0.139 Uiso 1 1 calc R U . . .

loop_
_atom_site_aniso_label
_atom_site_aniso_U_11
_atom_site_aniso_U_22
_atom_site_aniso_U_33
_atom_site_aniso_U_23
_atom_site_aniso_U_13
_atom_site_aniso_U_12
O1 0.099(7) 0.052(5) 0.105(8) -0.002(5) -0.052(6) -0.034(5)
O2 0.096(7) 0.047(5) 0.086(7) -0.016(4) -0.030(6) -0.027(4)
O3 0.183(14) 0.105(9) 0.150(13) -0.028(9) -0.038(11) -0.052(10)
O4 0.096(7) 0.044(5) 0.092(7) -0.013(5) -0.023(6) -0.026(5)
C1 0.077(10) 0.045(7) 0.063(9) -0.013(6) -0.025(8) -0.010(7)
C2 0.073(9) 0.040(7) 0.059(9) -0.006(6) -0.022(7) -0.017(6)
C3 0.109(12) 0.044(7) 0.072(10) -0.007(6) -0.042(9) -0.021(8)
C4 0.084(10) 0.030(6) 0.078(10) 0.011(6) -0.028(8) -0.024(6)
C5 0.085(9) 0.047(7) 0.067(9) -0.018(6) -0.029(8) -0.014(6)
C6 0.084(10) 0.042(7) 0.064(9) -0.009(6) -0.024(8) -0.024(7)
C7 0.110(12) 0.044(7) 0.092(12) -0.009(7) -0.043(10) -0.021(7)
C8 0.127(12) 0.057(8) 0.100(12) 0.005(7) -0.062(11) -0.036(8)
C9 0.113(13) 0.071(9) 0.081(12) -0.018(8) -0.027(10) -0.017(8)
C10 0.125(12) 0.043(7) 0.098(12) -0.003(7) -0.050(10) -0.025(7)
C11 0.082(10) 0.064(9) 0.108(13) -0.020(8) -0.026(10) -0.031(8)
C12 0.123(13) 0.068(9) 0.175(18) -0.017(10) -0.067(14) -0.044(9)
C13 0.112(13) 0.053(9) 0.192(19) 0.026(10) -0.048(13) -0.051(8)
C14 0.115(13) 0.062(9) 0.119(14) 0.016(9) -0.032(12) -0.044(9)
C15 0.076(9) 0.044(6) 0.051(9) -0.009(6) -0.026(7) -0.024(6)
C16 0.092(10) 0.049(7) 0.065(10) -0.009(7) -0.034(8) -0.030(6)
C17 0.089(10) 0.057(7) 0.061(10) -0.006(7) -0.032(8) -0.029(7)
C18 0.094(10) 0.060(8) 0.053(9) -0.010(7) -0.024(8) -0.036(7)
C19 0.092(10) 0.052(7) 0.054(9) -0.003(6) -0.029(8) -0.031(7)
C20 0.095(10) 0.045(7) 0.081(11) -0.005(7) -0.035(9) -0.030(7)
C21 0.079(9) 0.049(7) 0.047(8) -0.011(6) -0.019(7) -0.025(6)
C22 0.085(10) 0.047(7) 0.061(9) 0.001(6) -0.025(8) -0.025(7)
C23 0.104(12) 0.058(8) 0.076(11) -0.003(7) -0.018(9) -0.041(8)
C24 0.100(11) 0.072(8) 0.076(10) 0.007(7) -0.032(9) -0.052(8)
C25 0.110(11) 0.056(7) 0.066(10) -0.003(7) -0.021(8) -0.041(7)
C26 0.094(10) 0.037(7) 0.084(11) -0.010(6) -0.036(9) -0.014(7)
C27 0.118(12) 0.061(8) 0.084(11) -0.015(7) -0.030(9) -0.045(8)
C28 0.121(12) 0.047(7) 0.087(11) -0.029(7) -0.031(10) 0.000(8)
C29 0.100(11) 0.054(7) 0.069(11) -0.030(7) -0.018(8) -0.017(7)
C30 0.087(10) 0.038(6) 0.073(10) 0.005(6) -0.034(8) -0.028(7)
C31 0.085(10) 0.042(6) 0.065(9) -0.012(6) -0.027(8) -0.023(7)
C32 0.090(10) 0.040(7) 0.066(9) -0.009(6) -0.023(8) -0.027(7)
C33 0.085(10) 0.060(8) 0.054(9) -0.011(6) -0.017(8) -0.029(7)
C34 0.078(10) 0.056(7) 0.051(9) 0.003(6) -0.018(7) -0.030(7)
C35 0.083(10) 0.051(7) 0.065(9) -0.011(7) -0.025(8) -0.020(7)
C36 0.107(11) 0.060(8) 0.073(11) 0.001(7) -0.055(10) -0.029(8)
C37 0.102(11) 0.033(7) 0.076(11) -0.007(6) -0.017(9) -0.018(7)
C38 0.095(11) 0.053(8) 0.124(15) -0.002(9) -0.038(11) -0.041(8)
C39 0.083(9) 0.061(8) 0.127(13) -0.027(8) -0.036(8) -0.027(7)
C40 0.070(8) 0.062(7) 0.124(10) -0.053(7) -0.027(7) -0.017(6)
C41 0.068(8) 0.046(6) 0.064(9) -0.007(6) -0.009(6) -0.030(6)
C42 0.143(11) 0.052(7) 0.077(10) 0.015(6) -0.031(8) -0.033(6)
C43 0.171(14) 0.076(8) 0.088(10) 0.002(7) -0.039(10) -0.042(8)
C44 0.161(12) 0.076(9) 0.129(15) -0.003(9) -0.034(10) -0.049(8)
C45 0.168(11) 0.062(8) 0.117(13) 0.000(8) -0.057(10) -0.020(7)
C46 0.118(10) 0.086(8) 0.125(12) -0.023(7) -0.060(10) -0.041(7)
C47 0.129(12) 0.081(13) 0.105(16) 0.001(11) -0.067(12) -0.031(9)
C48 0.16(2) 0.077(10) 0.109(18) -0.009(9) -0.094(16) -0.038(10)
C49 0.121(16) 0.080(12) 0.120(13) -0.017(9) -0.070(11) -0.036(11)
C47X 0.13(2) 0.094(12) 0.15(3) -0.020(12) -0.063(19) -0.034(11)
C48X 0.103(19) 0.083(14) 0.14(2) -0.028(13) -0.058(16) -0.027(14)
C49X 0.121(18) 0.11(2) 0.140(18) -0.036(15) -0.061(14) -0.037(14)
C50 0.090(10) 0.038(6) 0.070(9) -0.015(6) -0.030(8) -0.014(7)
C51 0.095(11) 0.036(7) 0.061(9) -0.011(6) -0.022(8) -0.016(7)
C52 0.085(10) 0.040(7) 0.074(10) -0.016(6) -0.020(8) -0.026(7)
C53 0.069(9) 0.060(8) 0.076(10) -0.016(7) -0.025(8) -0.020(7)
C54 0.062(9) 0.056(7) 0.072(10) -0.011(7) -0.016(8) -0.025(7)
C55 0.077(10) 0.052(7) 0.057(9) -0.002(6) -0.020(8) -0.028(7)
C56 0.083(10) 0.040(7) 0.070(9) -0.005(6) -0.029(8) -0.025(7)
C57 0.091(10) 0.062(8) 0.056(9) -0.014(7) -0.011(8) -0.042(8)
C58 0.109(11) 0.072(9) 0.089(11) -0.013(8) -0.029(9) -0.049(8)
C59 0.103(11) 0.066(8) 0.072(11) -0.013(7) -0.017(9) -0.044(8)
C60 0.081(10) 0.067(8) 0.097(12) -0.016(8) -0.022(9) -0.038(8)
C61 0.076(10) 0.044(7) 0.077(11) -0.003(7) -0.010(8) -0.015(7)
C62 0.123(14) 0.051(8) 0.115(13) -0.007(8) -0.049(11) -0.027(8)
C63 0.104(12) 0.072(9) 0.25(2) -0.045(12) -0.083(14) -0.036(9)
C64 0.139(15) 0.060(9) 0.104(14) -0.005(9) -0.018(11) -0.017(9)
N1 0.158(13) 0.067(7) 0.28(2) 0.027(9) -0.146(14) -0.054(8)
C65 0.114(12) 0.060(7) 0.163(15) -0.005(8) -0.078(11) -0.033(7)
C66 0.118(12) 0.062(7) 0.141(14) -0.020(8) -0.047(11) -0.037(7)
N2 0.146(14) 0.078(9) 0.102(12) 0.001(8) -0.034(10) -0.040(9)
C67 0.131(15) 0.057(9) 0.105(14) -0.017(9) -0.056(12) -0.002(10)
C68 0.125(13) 0.078(10) 0.099(13) -0.017(9) -0.062(11) -0.023(9)

loop_
_atom_type_symbol
_atom_type_description
_atom_type_scat_dispersion_real
_atom_type_scat_dispersion_imag
_atom_type_scat_source
C C 0.0033 0.0016 'International Tables Vol C Tables 4.2.6.8 and 6.1.1.4'
N N 0.0061 0.0033 'International Tables Vol C Tables 4.2.6.8 and 6.1.1.4'
O O 0.0106 0.0060 'International Tables Vol C Tables 4.2.6.8 and 6.1.1.4'
H H 0.0000 0.0000 'International Tables Vol C Tables 4.2.6.8 and 6.1.1.4'

loop_
_geom_angle_atom_site_label_1
_geom_angle_atom_site_label_2
_geom_angle_atom_site_label_3
_geom_angle
C1 O1 H1 124(10)
C16 O2 H2 109.5
C36 O3 H3 115(10)
C51 O4 H4 118(10)
O1 C1 C6 120.6(10)
O1 C1 C2 117.2(11)
C6 C1 C2 122.2(11)
C1 C2 C3 115.1(11)
C1 C2 C7 122.7(11)
C3 C2 C7 122.1(10)
C4 C3 C2 124.8(11)
C4 C3 H3A 117.6
C2 C3 H3A 117.6
C3 C4 C5 118.1(11)
C3 C4 C11 123.6(10)
C5 C4 C11 118.3(12)
C4 C5 C6 120.2(11)
C4 C5 H5 119.9
C6 C5 H5 119.9
C1 C6 C5 119.4(10)
C1 C6 C15 121.5(11)
C5 C6 C15 118.0(11)
C10 C7 C2 112.7(11)
C10 C7 C9 108.9(11)
C2 C7 C9 109.5(11)
C10 C7 C8 107.7(11)
C2 C7 C8 107.8(10)
C9 C7 C8 110.2(12)
C7 C8 H8A 109.5
C7 C8 H8B 109.5
H8A C8 H8B 109.5
C7 C8 H8C 109.5
H8A C8 H8C 109.5
H8B C8 H8C 109.5
C7 C9 H9A 109.5
C7 C9 H9B 109.5
H9A C9 H9B 109.5
C7 C9 H9C 109.5
H9A C9 H9C 109.5
H9B C9 H9C 109.5
C7 C10 H10A 109.5
C7 C10 H10B 109.5
H10A C10 H10B 109.5
C7 C10 H10C 109.5
H10A C10 H10C 109.5
H10B C10 H10C 109.5
C13 C11 C14 111.0(13)
C13 C11 C4 111.5(11)
C14 C11 C4 109.9(10)
C13 C11 C12 107.8(11)
C14 C11 C12 107.9(13)
C4 C11 C12 108.7(12)
C11 C12 H12A 109.5
C11 C12 H12B 109.5
H12A C12 H12B 109.5
C11 C12 H12C 109.5
H12A C12 H12C 109.5
H12B C12 H12C 109.5
C11 C13 H13A 109.5
C11 C13 H13B 109.5
H13A C13 H13B 109.5
C11 C13 H13C 109.5
H13A C13 H13C 109.5
H13B C13 H13C 109.5
C11 C14 H14A 109.5
C11 C14 H14B 109.5
H14A C14 H14B 109.5
C11 C14 H14C 109.5
H14A C14 H14C 109.5
H14B C14 H14C 109.5
C30 C15 C21 113.8(10)
C30 C15 C6 114.2(10)
C21 C15 C6 111.7(9)
C30 C15 H15 105.4
C21 C15 H15 105.4
C6 C15 H15 105.4
C17 C16 O2 118.8(11)
C17 C16 C21 124.4(10)
O2 C16 C21 116.7(11)
C16 C17 C18 116.8(11)
C16 C17 C22 122.2(10)
C18 C17 C22 120.9(12)
C19 C18 C17 121.5(12)
C19 C18 H18 119.2
C17 C18 H18 119.2
C20 C19 C18 118.7(10)
C20 C19 C26 118.9(11)
C18 C19 C26 122.4(12)
C19 C20 C21 123.1(11)
C19 C20 H20 118.5
C21 C20 H20 118.5
C16 C21 C20 115.4(11)
C16 C21 C15 121.5(9)
C20 C21 C15 123.1(10)
C23 C22 C17 110.9(11)
C23 C22 C25 107.2(10)
C17 C22 C25 111.5(9)
C23 C22 C24 108.9(10)
C17 C22 C24 111.2(10)
C25 C22 C24 107.0(10)
C22 C23 H23A 109.5
C22 C23 H23B 109.5
H23A C23 H23B 109.5
C22 C23 H23C 109.5
H23A C23 H23C 109.5
H23B C23 H23C 109.5
C22 C24 H24A 109.5
C22 C24 H24B 109.5
H24A C24 H24B 109.5
C22 C24 H24C 109.5
H24A C24 H24C 109.5
H24B C24 H24C 109.5
C22 C25 H25A 109.5
C22 C25 H25B 109.5
H25A C25 H25B 109.5
C22 C25 H25C 109.5
H25A C25 H25C 109.5
H25B C25 H25C 109.5
C29 C26 C28 109.9(11)
C29 C26 C19 113.5(10)
C28 C26 C19 108.5(10)
C29 C26 C27 108.0(10)
C28 C26 C27 108.8(11)
C19 C26 C27 108.1(10)
C26 C27 H27A 109.5
C26 C27 H27B 109.5
H27A C27 H27B 109.5
C26 C27 H27C 109.5
H27A C27 H27C 109.5
H27B C27 H27C 109.5
C26 C28 H28A 109.5
C26 C28 H28B 109.5
H28A C28 H28B 109.5
C26 C28 H28C 109.5
H28A C28 H28C 109.5
H28B C28 H28C 109.5
C26 C29 H29A 109.5
C26 C29 H29B 109.5
H29A C29 H29B 109.5
C26 C29 H29C 109.5
H29A C29 H29C 109.5
H29B C29 H29C 109.5
C35 C30 C31 116.7(12)
C35 C30 C15 123.0(11)
C31 C30 C15 120.3(11)
C32 C31 C30 123.9(11)
C32 C31 H31 118.1
C30 C31 H31 118.1
C31 C32 C33 118.7(11)
C31 C32 C50 119.0(11)
C33 C32 C50 122.3(12)
C32 C33 C34 118.8(12)
C32 C33 H33 120.6
C34 C33 H33 120.6
C35 C34 C33 121.5(11)
C35 C34 H34 119.3
C33 C34 H34 119.3
C30 C35 C34 120.3(11)
C30 C35 H35 119.8
C34 C35 H35 119.8
O3 C36 C41 120.0(13)
O3 C36 C37 113.7(13)
C41 C36 C37 126.1(12)
C38 C37 C36 114.2(13)
C38 C37 C42 122.9(13)
C36 C37 C42 122.9(14)
C37 C38 C39 124.0(12)
C37 C38 H38 118.0
C39 C38 H38 118.0
C38 C39 C40 122.1(13)
C38 C39 C46 120.8(13)
C40 C39 C46 116.9(15)
C39 C40 C41 113.7(13)
C39 C40 H40 123.1
C41 C40 H40 123.1
C36 C41 C40 119.7(11)
C36 C41 C50 123.4(11)
C40 C41 C50 116.8(11)
C45 C42 C43 114.5(13)
C45 C42 C37 113.6(14)
C43 C42 C37 110.2(11)
C45 C42 C44 103.3(12)
C43 C42 C44 105.3(14)
C37 C42 C44 109.2(13)
C42 C43 H43A 109.5
C42 C43 H43B 109.5
H43A C43 H43B 109.5
C42 C43 H43C 109.5
H43A C43 H43C 109.5
H43B C43 H43C 109.5
C42 C44 H44A 109.5
C42 C44 H44B 109.5
H44A C44 H44B 109.5
C42 C44 H44C 109.5
H44A C44 H44C 109.5
H44B C44 H44C 109.5
C42 C45 H45A 109.5
C42 C45 H45B 109.5
H45A C45 H45B 109.5
C42 C45 H45C 109.5
H45A C45 H45C 109.5
H45B C45 H45C 109.5
C48 C46 C39 116.0(14)
C47X C46 C39 119.9(19)
C47X C46 C49X 116(2)
C39 C46 C49X 104.7(17)
C48 C46 C47 113.7(15)
C39 C46 C47 108.7(14)
C47X C46 C48X 108.0(17)
C39 C46 C48X 104.2(18)
C49X C46 C48X 102.0(16)
C48 C46 C49 104.5(13)
C39 C46 C49 111.8(13)
C47 C46 C49 101.1(15)
C46 C47 H47A 109.5
C46 C47 H47B 109.5
H47A C47 H47B 109.5
C46 C47 H47C 109.5
H47A C47 H47C 109.5
H47B C47 H47C 109.5
C46 C48 H48A 109.5
C46 C48 H48B 109.5
H48A C48 H48B 109.5
C46 C48 H48C 109.5
H48A C48 H48C 109.5
H48B C48 H48C 109.5
C46 C49 H49A 109.5
C46 C49 H49B 109.5
H49A C49 H49B 109.5
C46 C49 H49C 109.5
H49A C49 H49C 109.5
H49B C49 H49C 109.5
C46 C47X H47D 109.5
C46 C47X H47E 109.5
H47D C47X H47E 109.5
C46 C47X H47F 109.5
H47D C47X H47F 109.5
H47E C47X H47F 109.5
C46 C48X H48D 109.5
C46 C48X H48E 109.5
H48D C48X H48E 109.5
C46 C48X H48F 109.5
H48D C48X H48F 109.5
H48E C48X H48F 109.5
C46 C49X H49D 109.5
C46 C49X H49E 109.5
H49D C49X H49E 109.5
C46 C49X H49F 109.5
H49D C49X H49F 109.5
H49E C49X H49F 109.5
C56 C50 C32 116.4(10)
C56 C50 C41 113.3(9)
C32 C50 C41 108.7(10)
C56 C50 H50 105.9
C32 C50 H50 105.9
C41 C50 H50 105.9
C52 C51 O4 117.6(11)
C52 C51 C56 123.6(10)
O4 C51 C56 118.6(11)
C51 C52 C53 117.3(11)
C51 C52 C57 123.4(10)
C53 C52 C57 119.3(12)
C54 C53 C52 120.8(12)
C54 C53 H53 119.6
C52 C53 H53 119.6
C55 C54 C53 119.9(11)
C55 C54 C61 120.3(11)
C53 C54 C61 119.7(12)
C54 C55 C56 123.7(12)
C54 C55 H55 118.2
C56 C55 H55 118.2
C55 C56 C51 114.7(11)
C55 C56 C50 124.8(11)
C51 C56 C50 120.5(10)
C59 C57 C60 109.7(11)
C59 C57 C52 108.6(10)
C60 C57 C52 111.1(10)
C59 C57 C58 109.7(10)
C60 C57 C58 107.1(10)
C52 C57 C58 110.6(10)
C57 C58 H58A 109.5
C57 C58 H58B 109.5
H58A C58 H58B 109.5
C57 C58 H58C 109.5
H58A C58 H58C 109.5
H58B C58 H58C 109.5
C57 C59 H59A 109.5
C57 C59 H59B 109.5
H59A C59 H59B 109.5
C57 C59 H59C 109.5
H59A C59 H59C 109.5
H59B C59 H59C 109.5
C57 C60 H60A 109.5
C57 C60 H60B 109.5
H60A C60 H60B 109.5
C57 C60 H60C 109.5
H60A C60 H60C 109.5
H60B C60 H60C 109.5
C62 C61 C64 109.8(12)
C62 C61 C54 113.8(11)
C64 C61 C54 108.5(11)
C62 C61 C63 107.5(12)
C64 C61 C63 110.4(13)
C54 C61 C63 106.8(10)
C61 C62 H62A 109.5
C61 C62 H62B 109.5
H62A C62 H62B 109.5
C61 C62 H62C 109.5
H62A C62 H62C 109.5
H62B C62 H62C 109.5
C61 C63 H63A 109.5
C61 C63 H63B 109.5
H63A C63 H63B 109.5
C61 C63 H63C 109.5
H63A C63 H63C 109.5
H63B C63 H63C 109.5
C61 C64 H64A 109.5
C61 C64 H64B 109.5
H64A C64 H64B 109.5
C61 C64 H64C 109.5
H64A C64 H64C 109.5
H64B C64 H64C 109.5
N1 C65 C66 178.4(19)
C65 C66 H66A 109.5
C65 C66 H66B 109.5
H66A C66 H66B 109.5
C65 C66 H66C 109.5
H66A C66 H66C 109.5
H66B C66 H66C 109.5
N2 C67 C68 173.2(18)
C67 C68 H68A 109.5
C67 C68 H68B 109.5
H68A C68 H68B 109.5
C67 C68 H68C 109.5
H68A C68 H68C 109.5
H68B C68 H68C 109.5

loop_
_geom_bond_atom_site_label_1
_geom_bond_atom_site_label_2
_geom_bond_distance
O1 C1 1.391(14)
O1 H1 0.843(18)
O2 C16 1.406(12)
O2 H2 0.8400
O3 C36 1.348(17)
O3 H3 0.85(2)
O4 C51 1.384(13)
O4 H4 0.84(15)
C1 C6 1.395(15)
C1 C2 1.424(14)
C2 C3 1.424(16)
C2 C7 1.537(17)
C3 C4 1.376(16)
C3 H3A 0.9500
C4 C5 1.414(14)
C4 C11 1.548(17)
C5 C6 1.424(16)
C5 H5 0.9500
C6 C15 1.526(14)
C7 C10 1.521(15)
C7 C9 1.541(19)
C7 C8 1.547(16)
C8 H8A 0.9800
C8 H8B 0.9800
C8 H8C 0.9800
C9 H9A 0.9800
C9 H9B 0.9800
C9 H9C 0.9800
C10 H10A 0.9800
C10 H10B 0.9800
C10 H10C 0.9800
C11 C13 1.515(17)
C11 C14 1.53(2)
C11 C12 1.56(2)
C12 H12A 0.9800
C12 H12B 0.9800
C12 H12C 0.9800
C13 H13A 0.9800
C13 H13B 0.9800
C13 H13C 0.9800
C14 H14A 0.9800
C14 H14B 0.9800
C14 H14C 0.9800
C15 C30 1.499(16)
C15 C21 1.504(15)
C15 H15 1.0000
C16 C17 1.375(16)
C16 C21 1.429(15)
C17 C18 1.435(15)
C17 C22 1.526(15)
C18 C19 1.413(15)
C18 H18 0.9500
C19 C20 1.373(16)
C19 C26 1.547(15)
C20 C21 1.430(14)
C20 H20 0.9500
C22 C23 1.519(17)
C22 C25 1.552(16)
C22 C24 1.555(15)
C23 H23A 0.9800
C23 H23B 0.9800
C23 H23C 0.9800
C24 H24A 0.9800
C24 H24B 0.9800
C24 H24C 0.9800
C25 H25A 0.9800
C25 H25B 0.9800
C25 H25C 0.9800
C26 C29 1.514(17)
C26 C28 1.520(16)
C26 C27 1.590(17)
C27 H27A 0.9800
C27 H27B 0.9800
C27 H27C 0.9800
C28 H28A 0.9800
C28 H28B 0.9800
C28 H28C 0.9800
C29 H29A 0.9800
C29 H29B 0.9800
C29 H29C 0.9800
C30 C35 1.390(15)
C30 C31 1.406(15)
C31 C32 1.382(16)
C31 H31 0.9500
C32 C33 1.388(16)
C32 C50 1.537(15)
C33 C34 1.403(15)
C33 H33 0.9500
C34 C35 1.399(16)
C34 H34 0.9500
C35 H35 0.9500
C36 C41 1.366(16)
C36 C37 1.404(18)
C37 C38 1.379(18)
C37 C42 1.528(18)
C38 C39 1.39(2)
C38 H38 0.9500
C39 C40 1.437(18)
C39 C46 1.543(19)
C40 C41 1.477(17)
C40 H40 0.9500
C41 C50 1.561(15)
C42 C45 1.46(2)
C42 C43 1.51(2)
C42 C44 1.58(2)
C43 H43A 0.9800
C43 H43B 0.9800
C43 H43C 0.9800
C44 H44A 0.9800
C44 H44B 0.9800
C44 H44C 0.9800
C45 H45A 0.9800
C45 H45B 0.9800
C45 H45C 0.9800
C46 C48 1.503(19)
C46 C47X 1.53(2)
C46 C49X 1.56(2)
C46 C47 1.563(18)
C46 C48X 1.57(2)
C46 C49 1.606(18)
C47 H47A 0.9800
C47 H47B 0.9800
C47 H47C 0.9800
C48 H48A 0.9800
C48 H48B 0.9800
C48 H48C 0.9800
C49 H49A 0.9800
C49 H49B 0.9800
C49 H49C 0.9800
C47X H47D 0.9800
C47X H47E 0.9800
C47X H47F 0.9800
C48X H48D 0.9800
C48X H48E 0.9800
C48X H48F 0.9800
C49X H49D 0.9800
C49X H49E 0.9800
C49X H49F 0.9800
C50 C56 1.473(16)
C50 H50 1.0000
C51 C52 1.378(17)
C51 C56 1.457(17)
C52 C53 1.433(14)
C52 C57 1.551(17)
C53 C54 1.395(16)
C53 H53 0.9500
C54 C55 1.365(16)
C54 C61 1.568(15)
C55 C56 1.407(14)
C55 H55 0.9500
C57 C59 1.530(17)
C57 C60 1.538(17)
C57 C58 1.553(14)
C58 H58A 0.9800
C58 H58B 0.9800
C58 H58C 0.9800
C59 H59A 0.9800
C59 H59B 0.9800
C59 H59C 0.9800
C60 H60A 0.9800
C60 H60B 0.9800
C60 H60C 0.9800
C61 C62 1.501(18)
C61 C64 1.535(19)
C61 C63 1.576(18)
C62 H62A 0.9800
C62 H62B 0.9800
C62 H62C 0.9800
C63 H63A 0.9800
C63 H63B 0.9800
C63 H63C 0.9800
C64 H64A 0.9800
C64 H64B 0.9800
C64 H64C 0.9800
N1 C65 1.144(15)
C65 C66 1.462(17)
C66 H66A 0.9800
C66 H66B 0.9800
C66 H66C 0.9800
N2 C67 1.141(17)
C67 C68 1.392(19)
C68 H68A 0.9800
C68 H68B 0.9800
C68 H68C 0.9800

loop_
_geom_hbond_atom_site_label_D
_geom_hbond_atom_site_label_H
_geom_hbond_atom_site_label_A
_geom_hbond_distance_DH
_geom_hbond_distance_HA
_geom_hbond_distance_DA
_geom_hbond_angle_DHA
O2 H2 C30 0.84 2.30 2.990(15) 139.9
O4 H4 N2 0.84(15) 2.19(15) 2.963(18) 155(16)
O1 H1 N1 0.843(18) 2.006(18) 2.842(13) 171(11)

loop_
_geom_torsion_atom_site_label_1
_geom_torsion_atom_site_label_2
_geom_torsion_atom_site_label_3
_geom_torsion_atom_site_label_4
_geom_torsion
O1 C1 C2 C3 176.1(10)
C6 C1 C2 C3 -5.7(16)
O1 C1 C2 C7 -0.3(16)
C6 C1 C2 C7 177.9(11)
C1 C2 C3 C4 4.4(18)
C7 C2 C3 C4 -179.1(12)
C2 C3 C4 C5 -2.0(19)
C2 C3 C4 C11 178.9(12)
C3 C4 C5 C6 0.5(17)
C11 C4 C5 C6 179.7(11)
O1 C1 C6 C5 -177.2(10)
C2 C1 C6 C5 4.6(17)
O1 C1 C6 C15 -9.7(16)
C2 C1 C6 C15 172.1(10)
C4 C5 C6 C1 -1.8(17)
C4 C5 C6 C15 -169.7(10)
C1 C2 C7 C10 179.2(11)
C3 C2 C7 C10 3.1(17)
C1 C2 C7 C9 57.8(14)
C3 C2 C7 C9 -118.3(12)
C1 C2 C7 C8 -62.1(15)
C3 C2 C7 C8 121.7(12)
C3 C4 C11 C13 1.8(19)
C5 C4 C11 C13 -177.4(13)
C3 C4 C11 C14 -121.7(14)
C5 C4 C11 C14 59.1(16)
C3 C4 C11 C12 120.4(14)
C5 C4 C11 C12 -58.7(15)
C1 C6 C15 C30 153.3(10)
C5 C6 C15 C30 -39.0(13)
C1 C6 C15 C21 -75.8(13)
C5 C6 C15 C21 91.9(13)
O2 C16 C17 C18 -176.3(10)
C21 C16 C17 C18 2.1(19)
O2 C16 C17 C22 6.0(18)
C21 C16 C17 C22 -175.6(11)
C16 C17 C18 C19 -2.2(18)
C22 C17 C18 C19 175.5(11)
C17 C18 C19 C20 0.5(18)
C17 C18 C19 C26 179.5(11)
C18 C19 C20 C21 1.5(19)
C26 C19 C20 C21 -177.6(11)
C17 C16 C21 C20 -0.3(18)
O2 C16 C21 C20 178.1(10)
C17 C16 C21 C15 178.7(12)
O2 C16 C21 C15 -2.9(16)
C19 C20 C21 C16 -1.6(17)
C19 C20 C21 C15 179.5(11)
C30 C15 C21 C16 -59.1(14)
C6 C15 C21 C16 169.8(11)
C30 C15 C21 C20 119.8(11)
C6 C15 C21 C20 -11.3(16)
C16 C17 C22 C23 55.8(15)
C18 C17 C22 C23 -121.8(12)
C16 C17 C22 C25 175.2(12)
C18 C17 C22 C25 -2.4(16)
C16 C17 C22 C24 -65.5(16)
C18 C17 C22 C24 116.9(12)
C20 C19 C26 C29 -178.3(11)
C18 C19 C26 C29 2.7(17)
C20 C19 C26 C28 59.3(16)
C18 C19 C26 C28 -119.7(13)
C20 C19 C26 C27 -58.5(15)
C18 C19 C26 C27 122.5(13)
C21 C15 C30 C35 -36.7(15)
C6 C15 C30 C35 93.2(13)
C21 C15 C30 C31 145.3(10)
C6 C15 C30 C31 -84.9(12)
C35 C30 C31 C32 1.8(17)
C15 C30 C31 C32 -180.0(11)
C30 C31 C32 C33 -2.7(18)
C30 C31 C32 C50 176.3(10)
C31 C32 C33 C34 3.3(17)
C50 C32 C33 C34 -175.6(10)
C32 C33 C34 C35 -3.4(17)
C31 C30 C35 C34 -1.8(16)
C15 C30 C35 C34 -179.9(11)
C33 C34 C35 C30 2.6(18)
O3 C36 C37 C38 -177.3(13)
C41 C36 C37 C38 -2(2)
O3 C36 C37 C42 2.2(19)
C41 C36 C37 C42 177.6(13)
C36 C37 C38 C39 1(2)
C42 C37 C38 C39 -178.3(13)
C37 C38 C39 C40 -2(2)
C37 C38 C39 C46 -177.7(13)
C38 C39 C40 C41 2.2(18)
C46 C39 C40 C41 178.4(11)
O3 C36 C41 C40 177.9(12)
C37 C36 C41 C40 3(2)
O3 C36 C41 C50 -3(2)
C37 C36 C41 C50 -178.7(11)
C39 C40 C41 C36 -2.6(16)
C39 C40 C41 C50 178.7(10)
C38 C37 C42 C45 116.8(16)
C36 C37 C42 C45 -62.6(17)
C38 C37 C42 C43 -113.2(15)
C36 C37 C42 C43 67.3(18)
C38 C37 C42 C44 2.0(19)
C36 C37 C42 C44 -177.4(12)
C38 C39 C46 C48 -58(2)
C40 C39 C46 C48 125.8(16)
C38 C39 C46 C47X 111(3)
C40 C39 C46 C47X -65(3)
C38 C39 C46 C49X -116(2)
C40 C39 C46 C49X 67(2)
C38 C39 C46 C47 71.7(19)
C40 C39 C46 C47 -104.6(16)
C38 C39 C46 C48X -10(2)
C40 C39 C46 C48X 174.2(16)
C38 C39 C46 C49 -177.5(14)
C40 C39 C46 C49 6.1(17)
C31 C32 C50 C56 175.5(11)
C33 C32 C50 C56 -5.5(16)
C31 C32 C50 C41 -55.2(14)
C33 C32 C50 C41 123.7(12)
C36 C41 C50 C56 81.3(15)
C40 C41 C50 C56 -100.1(12)
C36 C41 C50 C32 -49.7(16)
C40 C41 C50 C32 129.0(11)
O4 C51 C52 C53 -175.1(10)
C56 C51 C52 C53 0.3(18)
O4 C51 C52 C57 3.8(18)
C56 C51 C52 C57 179.2(11)
C51 C52 C53 C54 1.2(17)
C57 C52 C53 C54 -177.8(11)
C52 C53 C54 C55 -2.2(18)
C52 C53 C54 C61 176.0(11)
C53 C54 C55 C56 1.7(19)
C61 C54 C55 C56 -176.5(11)
C54 C55 C56 C51 -0.3(17)
C54 C55 C56 C50 176.7(12)
C52 C51 C56 C55 -0.7(17)
O4 C51 C56 C55 174.6(10)
C52 C51 C56 C50 -177.8(11)
O4 C51 C56 C50 -2.5(17)
C32 C50 C56 C55 114.7(12)
C41 C50 C56 C55 -12.3(17)
C32 C50 C56 C51 -68.5(15)
C41 C50 C56 C51 164.5(10)
C51 C52 C57 C59 -67.9(14)
C53 C52 C57 C59 111.0(12)
C51 C52 C57 C60 171.4(11)
C53 C52 C57 C60 -9.8(15)
C51 C52 C57 C58 52.6(17)
C53 C52 C57 C58 -128.5(12)
C55 C54 C61 C62 177.4(12)
C53 C54 C61 C62 -0.8(17)
C55 C54 C61 C64 -60.1(16)
C53 C54 C61 C64 121.7(14)
C55 C54 C61 C63 58.9(17)
C53 C54 C61 C63 -119.3(14)
